data_7152306
loop_
_publ_author_name
'Mitkina, Tatiana'
'Stanglmair, Christoph'
'Setzer, Wolfgang'
'Gruber, Michael'
'Kisch, Horst'
'K\"onig, Burkhard'

_publ_section_title
;
 Visible light mediated homo- and heterocoupling of benzyl alcohols and
 benzyl amines on polycrystalline cadmium sulfide.
;
_journal_issue 17
_journal_name_full 'Organic &amp; biomolecular chemistry'
_journal_page_first 3556
_journal_page_last 3561
_journal_paper_doi 10.1039/c2ob07053g
_journal_volume 10
_journal_year 2012
_chemical_compound_source 'see text'
_chemical_formula_moiety 'C34 H40 N2'
_chemical_formula_sum 'C34 H40 N2'
_chemical_formula_weight 476.68
_chemical_name_systematic ?
_space_group_IT_number 14
_symmetry_cell_setting monoclinic
_symmetry_Int_Tables_number 14
_symmetry_space_group_name_Hall '-P 2ybc'
_symmetry_space_group_name_H-M 'P 1 21/c 1'
_atom_sites_solution_hydrogens geom
_atom_sites_solution_primary direct
_atom_sites_solution_secondary difmap
_cell_angle_alpha 90
_cell_angle_beta 104.7734(19)
_cell_angle_gamma 90
_cell_formula_units_Z 4
_cell_length_a 10.7984(2)
_cell_length_b 14.4140(3)
_cell_length_c 18.7238(3)
_cell_measurement_reflns_used 12090
_cell_measurement_temperature 243
_cell_measurement_theta_max 76.2158
_cell_measurement_theta_min 3.0633
_cell_volume 2817.98(9)
_computing_cell_refinement
;
CrysAlisPro, Oxford Diffraction Ltd.,
Version 1.171.34.44 (release 25-10-2010 CrysAlis171 .NET)
;
_computing_data_collection
;
CrysAlisPro, Oxford Diffraction Ltd.,
Version 1.171.34.44 (release 25-10-2010 CrysAlis171 .NET)
;
_computing_data_reduction
;
CrysAlisPro, Oxford Diffraction Ltd.,
Version 1.171.34.44 (release 25-10-2010 CrysAlis171 .NET)
;
_computing_molecular_graphics 'PLATON (Spek, 1990)'
_computing_publication_material 'PLATON (Spek, 2003)'
_computing_structure_refinement 'SHELXL-97 (Sheldrick, 2008)'
_computing_structure_solution 'SIR-97 (Altomare, 1999)'
_diffrn_ambient_temperature 243
_diffrn_detector_area_resol_mean 10.3546
_diffrn_measured_fraction_theta_full 0.980
_diffrn_measured_fraction_theta_max 0.980
_diffrn_measurement_device_type 'SuperNova, Single source at offset), Atlas'
_diffrn_measurement_method '\w scans'
_diffrn_radiation_monochromator mirror
_diffrn_radiation_probe x-ray
_diffrn_radiation_source 'SuperNova (Cu) X-ray Source'
_diffrn_radiation_type CuK\a
_diffrn_radiation_wavelength 1.54184
_diffrn_reflns_av_R_equivalents 0.0262
_diffrn_reflns_av_sigmaI/netI 0.0176
_diffrn_reflns_limit_h_max 13
_diffrn_reflns_limit_h_min -13
_diffrn_reflns_limit_k_max 18
_diffrn_reflns_limit_k_min -17
_diffrn_reflns_limit_l_max 23
_diffrn_reflns_limit_l_min -23
_diffrn_reflns_number 21665
_diffrn_reflns_reduction_process
;
;
_diffrn_reflns_theta_full 76.41
_diffrn_reflns_theta_max 76.41
_diffrn_reflns_theta_min 3.92
_exptl_absorpt_coefficient_mu 0.487
_exptl_absorpt_correction_T_max 0.958
_exptl_absorpt_correction_T_min 0.933
_exptl_absorpt_correction_type analytical
_exptl_absorpt_process_details
;
CrysAlisPro, Oxford Diffraction Ltd.,
Version 1.171.34.44 (release 25-10-2010 CrysAlis171 .NET)
Analytical numeric absorption correction using a multifaceted crystal
model based on expressions derived by R.C. Clark & J.S. Reid.
(Clark, R. C. & Reid, J. S. (1995). Acta Cryst. A51, 887-897)
;
_exptl_crystal_colour colourless
_exptl_crystal_density_diffrn 1.124
_exptl_crystal_density_method 'Not Measured'
_exptl_crystal_description parallelepiped
_exptl_crystal_F_000 1032
_exptl_crystal_size_max 0.1902
_exptl_crystal_size_mid 0.1489
_exptl_crystal_size_min 0.1102
_refine_diff_density_max 0.173
_refine_diff_density_min -0.178
_refine_diff_density_rms 0.036
_refine_ls_extinction_method none
_refine_ls_goodness_of_fit_ref 1.052
_refine_ls_hydrogen_treatment constr
_refine_ls_matrix_type full
_refine_ls_number_parameters 327
_refine_ls_number_reflns 5808
_refine_ls_number_restraints 0
_refine_ls_restrained_S_all 1.052
_refine_ls_R_factor_all 0.0610
_refine_ls_R_factor_gt 0.0535
_refine_ls_shift/su_max 0.000
_refine_ls_shift/su_mean 0.000
_refine_ls_structure_factor_coef Fsqd
_refine_ls_weighting_details 'calc w=1/[\s^2^(Fo^2^)+(0.0908P)^2^+0.4338P] where P=(Fo^2^+2Fc^2^)/3'
_refine_ls_weighting_scheme calc
_refine_ls_wR_factor_gt 0.1576
_refine_ls_wR_factor_ref 0.1659
_reflns_number_gt 4904
_reflns_number_total 5808
_reflns_threshold_expression I>2\s(I)
_cod_data_source_file c2ob07053g.txt
_cod_data_source_block j286
_cod_depositor_comments
;
The following automatic conversions were performed:

'_symmetry_cell_setting' value 'Monoclinic' changed to 'monoclinic'
according to /home/saulius/struct/CIF-dictionaries/cif_core.dic
dictionary named 'cif_core.dic' version 2.4.1 from 2010-06-29.

Automatic conversion script
Id: cif_fix_values 1715 2011-07-08 13:25:40Z adriana 
;
_cod_original_sg_symbol_H-M 'P 21/c'
_cod_database_code 7152306

loop_
_symmetry_equiv_pos_site_id
_symmetry_equiv_pos_as_xyz
1 x,y,z
2 -x,1/2+y,1/2-z
3 -x,-y,-z
4 x,1/2-y,1/2+z

loop_
_atom_site_aniso_label
_atom_site_aniso_U_11
_atom_site_aniso_U_22
_atom_site_aniso_U_33
_atom_site_aniso_U_23
_atom_site_aniso_U_13
_atom_site_aniso_U_12
N1 0.0447(6) 0.0426(6) 0.0459(6) -0.0029(4) 0.0091(5) 0.0017(5)
N2 0.0443(6) 0.0427(6) 0.0495(6) -0.0035(5) 0.0088(5) 0.0019(5)
C1 0.0443(6) 0.0437(7) 0.0433(6) -0.0034(5) 0.0093(5) 0.0007(5)
C2 0.0448(7) 0.0434(7) 0.0432(6) -0.0025(5) 0.0091(5) 0.0005(5)
C3 0.0457(7) 0.0501(8) 0.0608(8) -0.0098(6) 0.0140(6) -0.0008(6)
C4 0.0450(7) 0.0483(7) 0.0509(7) -0.0045(6) 0.0091(6) 0.0025(6)
C5 0.0584(8) 0.0508(8) 0.0626(9) -0.0045(7) 0.0194(7) -0.0029(7)
C6 0.0631(9) 0.0653(10) 0.0573(8) -0.0029(7) 0.0233(7) 0.0008(8)
C7 0.0667(9) 0.0601(9) 0.0544(8) -0.0085(7) 0.0174(7) 0.0084(7)
C8 0.0667(10) 0.0493(8) 0.0697(10) -0.0103(7) 0.0192(8) -0.0015(7)
C9 0.0526(8) 0.0516(8) 0.0627(9) -0.0053(7) 0.0171(7) -0.0028(6)
C10 0.0533(8) 0.0481(8) 0.0579(8) 0.0032(6) 0.0101(6) 0.0050(6)
C11 0.0586(10) 0.0689(12) 0.1104(16) 0.0188(11) -0.0112(10) -0.0025(9)
C12 0.0726(13) 0.0917(16) 0.1106(18) 0.0153(14) -0.0205(13) 0.0075(12)
C13 0.0527(7) 0.0426(7) 0.0472(7) 0.0005(5) 0.0148(6) 0.0052(6)
C14 0.0615(9) 0.0641(9) 0.0472(7) -0.0004(7) 0.0117(6) 0.0076(7)
C15 0.0805(12) 0.0845(13) 0.0476(8) 0.0026(8) 0.0222(8) 0.0171(10)
C16 0.0723(11) 0.0752(11) 0.0657(10) 0.0080(8) 0.0356(9) 0.0140(9)
C17 0.0562(8) 0.0590(9) 0.0695(10) -0.0008(7) 0.0246(7) 0.0037(7)
C18 0.0540(8) 0.0499(8) 0.0514(7) -0.0015(6) 0.0166(6) 0.0028(6)
C19 0.0519(7) 0.0440(7) 0.0448(7) -0.0009(5) 0.0134(6) 0.0031(6)
C20 0.0536(8) 0.0559(8) 0.0482(7) -0.0030(6) 0.0141(6) 0.0020(6)
C21 0.0551(8) 0.0670(10) 0.0651(9) 0.0003(8) 0.0219(7) 0.0008(7)
C22 0.0734(11) 0.0811(12) 0.0622(9) 0.0018(9) 0.0344(9) 0.0044(9)
C23 0.0797(12) 0.0878(13) 0.0451(8) -0.0016(8) 0.0204(8) 0.0058(10)
C24 0.0583(8) 0.0661(10) 0.0465(7) -0.0033(7) 0.0112(6) 0.0028(7)
C25 0.0464(7) 0.0490(8) 0.0564(8) -0.0081(6) 0.0121(6) -0.0012(6)
C26 0.0465(7) 0.0492(8) 0.0486(7) -0.0050(6) 0.0054(6) 0.0063(6)
C27 0.0567(9) 0.0530(9) 0.0675(9) -0.0105(7) 0.0106(7) 0.0013(7)
C28 0.0741(11) 0.0635(11) 0.0853(13) -0.0278(10) 0.0092(10) 0.0044(9)
C29 0.0754(12) 0.0875(14) 0.0674(10) -0.0266(10) 0.0141(9) 0.0203(10)
C30 0.0611(9) 0.0841(12) 0.0574(9) -0.0058(8) 0.0168(7) 0.0149(9)
C31 0.0526(8) 0.0594(9) 0.0548(8) -0.0041(7) 0.0113(6) 0.0052(7)
C32 0.0527(8) 0.0482(7) 0.0511(7) 0.0029(6) 0.0109(6) 0.0045(6)
C33 0.0533(8) 0.0650(10) 0.0688(10) 0.0071(8) 0.0035(7) 0.0011(7)
C34 0.0630(10) 0.0940(15) 0.0730(11) 0.0123(10) -0.0008(9) 0.0068(10)

loop_
_atom_site_label
_atom_site_type_symbol
_atom_site_thermal_displace_type
_atom_site_fract_x
_atom_site_fract_y
_atom_site_fract_z
_atom_site_occupancy
_atom_site_U_iso_or_equiv
_atom_site_calc_flag
_atom_site_refinement_flags
N1 N Uani 0.83569(11) 0.23033(8) 0.26272(6) 1.000 0.0449(3) . .
N2 N Uani 0.68812(11) 0.46943(8) 0.23807(6) 1.000 0.0461(3) . .
C1 C Uani 0.78702(13) 0.31848(9) 0.28486(7) 1.000 0.0441(4) . .
C2 C Uani 0.73934(13) 0.38180(9) 0.21691(7) 1.000 0.0442(4) . .
C3 C Uani 0.78234(14) 0.53135(11) 0.28390(9) 1.000 0.0521(4) . .
C4 C Uani 0.72107(14) 0.59824(10) 0.32753(8) 1.000 0.0486(4) . .
C5 C Uani 0.62994(16) 0.56703(12) 0.36278(9) 1.000 0.0565(5) . .
C6 C Uani 0.57781(17) 0.62757(13) 0.40492(9) 1.000 0.0605(5) . .
C7 C Uani 0.61543(17) 0.71935(12) 0.41190(9) 1.000 0.0600(5) . .
C8 C Uani 0.70589(17) 0.75070(12) 0.37735(10) 1.000 0.0616(5) . .
C9 C Uani 0.75838(15) 0.69039(11) 0.33527(9) 1.000 0.0552(5) . .
C10 C Uani 0.60492(15) 0.51904(11) 0.17567(9) 1.000 0.0538(5) . .
C11 C Uani 0.47325(19) 0.47664(15) 0.15018(15) 1.000 0.0853(7) . .
C12 C Uani 0.3855(2) 0.53078(19) 0.08843(15) 1.000 0.0996(9) . .
C13 C Uani 0.83926(14) 0.39246(10) 0.17270(8) 1.000 0.0471(4) . .
C14 C Uani 0.80326(17) 0.37931(12) 0.09649(9) 1.000 0.0580(5) . .
C15 C Uani 0.8910(2) 0.38981(15) 0.05411(9) 1.000 0.0698(6) . .
C16 C Uani 1.01539(19) 0.41357(14) 0.08691(10) 1.000 0.0678(6) . .
C17 C Uani 1.05363(17) 0.42654(12) 0.16279(10) 1.000 0.0600(5) . .
C18 C Uani 0.96639(15) 0.41636(11) 0.20520(8) 1.000 0.0512(4) . .
C19 C Uani 0.68901(14) 0.30931(10) 0.33041(8) 1.000 0.0467(4) . .
C20 C Uani 0.55971(15) 0.29022(11) 0.29876(8) 1.000 0.0524(4) . .
C21 C Uani 0.47397(17) 0.28429(13) 0.34191(10) 1.000 0.0612(5) . .
C22 C Uani 0.51413(19) 0.29660(15) 0.41745(10) 1.000 0.0691(6) . .
C23 C Uani 0.6417(2) 0.31448(15) 0.45004(9) 1.000 0.0701(6) . .
C24 C Uani 0.72815(16) 0.32065(12) 0.40659(8) 1.000 0.0574(5) . .
C25 C Uani 0.73861(14) 0.16769(11) 0.21988(9) 1.000 0.0508(4) . .
C26 C Uani 0.79067(14) 0.10436(10) 0.16959(8) 1.000 0.0493(4) . .
C27 C Uani 0.73767(16) 0.01738(12) 0.15120(10) 1.000 0.0600(5) . .
C28 C Uani 0.7778(2) -0.03831(14) 0.10080(12) 1.000 0.0763(7) . .
C29 C Uani 0.8712(2) -0.00726(16) 0.06872(11) 1.000 0.0775(7) . .
C30 C Uani 0.92615(18) 0.07878(15) 0.08756(10) 1.000 0.0672(6) . .
C31 C Uani 0.88599(15) 0.13463(12) 0.13756(9) 1.000 0.0560(5) . .
C32 C Uani 0.92278(14) 0.18146(11) 0.32384(8) 1.000 0.0511(4) . .
C33 C Uani 1.05338(16) 0.22566(13) 0.34986(10) 1.000 0.0646(5) . .
C34 C Uani 1.1420(2) 0.17111(17) 0.41061(12) 1.000 0.0800(7) . .
H1 H Uiso 0.86200 0.35030 0.31700 1.000 0.0530 calc R
H2 H Uiso 0.66580 0.34920 0.18410 1.000 0.0530 calc R
H3A H Uiso 0.82510 0.56670 0.25240 1.000 0.0630 calc R
H3B H Uiso 0.84750 0.49440 0.31820 1.000 0.0630 calc R
H5 H Uiso 0.60360 0.50470 0.35800 1.000 0.0680 calc R
H6 H Uiso 0.51670 0.60600 0.42880 1.000 0.0730 calc R
H7 H Uiso 0.57950 0.76030 0.44010 1.000 0.0720 calc R
H8 H Uiso 0.73210 0.81310 0.38230 1.000 0.0740 calc R
H9 H Uiso 0.81990 0.71230 0.31180 1.000 0.0660 calc R
H10A H Uiso 0.64530 0.51930 0.13440 1.000 0.0650 calc R
H10B H Uiso 0.59640 0.58360 0.19010 1.000 0.0650 calc R
H11A H Uiso 0.43460 0.47340 0.19210 1.000 0.1020 calc R
H11B H Uiso 0.48140 0.41310 0.13330 1.000 0.1020 calc R
H12A H Uiso 0.36910 0.59140 0.10650 1.000 0.1490 calc R
H12B H Uiso 0.42580 0.53800 0.04800 1.000 0.1490 calc R
H12C H Uiso 0.30520 0.49760 0.07110 1.000 0.1490 calc R
H14 H Uiso 0.71820 0.36310 0.07330 1.000 0.0700 calc R
H15 H Uiso 0.86480 0.38060 0.00280 1.000 0.0840 calc R
H16 H Uiso 1.07450 0.42100 0.05820 1.000 0.0810 calc R
H17 H Uiso 1.13910 0.44230 0.18550 1.000 0.0720 calc R
H18 H Uiso 0.99320 0.42570 0.25650 1.000 0.0610 calc R
H20 H Uiso 0.53090 0.28130 0.24750 1.000 0.0630 calc R
H21 H Uiso 0.38730 0.27170 0.31970 1.000 0.0730 calc R
H22 H Uiso 0.45500 0.29280 0.44650 1.000 0.0830 calc R
H23 H Uiso 0.66990 0.32250 0.50150 1.000 0.0840 calc R
H24 H Uiso 0.81490 0.33270 0.42910 1.000 0.0690 calc R
H25A H Uiso 0.66790 0.20440 0.18990 1.000 0.0610 calc R
H25B H Uiso 0.70430 0.12970 0.25380 1.000 0.0610 calc R
H27 H Uiso 0.67380 -0.00420 0.17300 1.000 0.0720 calc R
H28 H Uiso 0.74110 -0.09720 0.08870 1.000 0.0920 calc R
H29 H Uiso 0.89770 -0.04440 0.03410 1.000 0.0930 calc R
H30 H Uiso 0.99120 0.09960 0.06630 1.000 0.0810 calc R
H31 H Uiso 0.92350 0.19330 0.14980 1.000 0.0670 calc R
H32A H Uiso 0.93350 0.11770 0.30830 1.000 0.0610 calc R
H32B H Uiso 0.88340 0.17850 0.36550 1.000 0.0610 calc R
H33A H Uiso 1.09190 0.23090 0.30800 1.000 0.0780 calc R
H33B H Uiso 1.04360 0.28850 0.36770 1.000 0.0780 calc R
H34A H Uiso 1.14630 0.10740 0.39470 1.000 0.1200 calc R
H34B H Uiso 1.10980 0.17240 0.45450 1.000 0.1200 calc R
H34C H Uiso 1.22690 0.19840 0.42170 1.000 0.1200 calc R

loop_
_atom_type_symbol
_atom_type_description
_atom_type_scat_dispersion_real
_atom_type_scat_dispersion_imag
_atom_type_scat_source
N N 0.0311 0.0180 'International Tables Vol C Tables 4.2.6.8 and 6.1.1.4'
H H 0.0000 0.0000 'International Tables Vol C Tables 4.2.6.8 and 6.1.1.4'
C C 0.0181 0.0091 'International Tables Vol C Tables 4.2.6.8 and 6.1.1.4'

loop_
_geom_angle_atom_site_label_1
_geom_angle_atom_site_label_2
_geom_angle_atom_site_label_3
_geom_angle
_geom_angle_publ_flag
C1 N1 C25 115.48(11) yes
C1 N1 C32 113.52(11) yes
C25 N1 C32 111.13(12) yes
C2 N2 C3 115.47(11) yes
C2 N2 C10 113.57(11) yes
C3 N2 C10 111.39(12) yes
N1 C1 C2 110.23(10) yes
N1 C1 C19 115.50(11) yes
C2 C1 C19 112.27(12) no
N2 C2 C1 110.76(10) yes
N2 C2 C13 115.18(11) yes
C1 C2 C13 111.92(12) no
N2 C3 C4 111.77(12) yes
C3 C4 C5 120.47(14) no
C3 C4 C9 120.65(14) no
C5 C4 C9 118.84(14) no
C4 C5 C6 120.30(16) no
C5 C6 C7 120.27(17) no
C6 C7 C8 119.77(16) no
C7 C8 C9 120.14(16) no
C4 C9 C8 120.68(15) no
N2 C10 C11 113.03(15) yes
C10 C11 C12 112.90(18) no
C2 C13 C14 119.39(14) no
C2 C13 C18 122.77(13) no
C14 C13 C18 117.83(15) no
C13 C14 C15 121.13(16) no
C14 C15 C16 120.27(16) no
C15 C16 C17 119.63(18) no
C16 C17 C18 120.28(17) no
C13 C18 C17 120.87(14) no
C1 C19 C20 122.72(13) no
C1 C19 C24 119.40(14) no
C20 C19 C24 117.88(14) no
C19 C20 C21 120.76(14) no
C20 C21 C22 120.67(17) no
C21 C22 C23 119.59(18) no
C22 C23 C24 119.79(15) no
C19 C24 C23 121.31(16) no
N1 C25 C26 112.66(13) yes
C25 C26 C27 120.24(14) no
C25 C26 C31 120.79(14) no
C27 C26 C31 118.85(15) no
C26 C27 C28 120.74(17) no
C27 C28 C29 119.97(19) no
C28 C29 C30 119.76(19) no
C29 C30 C31 120.41(18) no
C26 C31 C30 120.26(16) no
N1 C32 C33 114.22(13) yes
C32 C33 C34 112.59(16) no
N1 C1 H1 106.00 no
C2 C1 H1 106.00 no
C19 C1 H1 106.00 no
N2 C2 H2 106.00 no
C1 C2 H2 106.00 no
C13 C2 H2 106.00 no
N2 C3 H3A 109.00 no
N2 C3 H3B 109.00 no
C4 C3 H3A 109.00 no
C4 C3 H3B 109.00 no
H3A C3 H3B 108.00 no
C4 C5 H5 120.00 no
C6 C5 H5 120.00 no
C5 C6 H6 120.00 no
C7 C6 H6 120.00 no
C6 C7 H7 120.00 no
C8 C7 H7 120.00 no
C7 C8 H8 120.00 no
C9 C8 H8 120.00 no
C4 C9 H9 120.00 no
C8 C9 H9 120.00 no
N2 C10 H10A 109.00 no
N2 C10 H10B 109.00 no
C11 C10 H10A 109.00 no
C11 C10 H10B 109.00 no
H10A C10 H10B 108.00 no
C10 C11 H11A 109.00 no
C10 C11 H11B 109.00 no
C12 C11 H11A 109.00 no
C12 C11 H11B 109.00 no
H11A C11 H11B 108.00 no
C11 C12 H12A 109.00 no
C11 C12 H12B 109.00 no
C11 C12 H12C 109.00 no
H12A C12 H12B 110.00 no
H12A C12 H12C 109.00 no
H12B C12 H12C 109.00 no
C13 C14 H14 119.00 no
C15 C14 H14 119.00 no
C14 C15 H15 120.00 no
C16 C15 H15 120.00 no
C15 C16 H16 120.00 no
C17 C16 H16 120.00 no
C16 C17 H17 120.00 no
C18 C17 H17 120.00 no
C13 C18 H18 120.00 no
C17 C18 H18 120.00 no
C19 C20 H20 120.00 no
C21 C20 H20 120.00 no
C20 C21 H21 120.00 no
C22 C21 H21 120.00 no
C21 C22 H22 120.00 no
C23 C22 H22 120.00 no
C22 C23 H23 120.00 no
C24 C23 H23 120.00 no
C19 C24 H24 119.00 no
C23 C24 H24 119.00 no
N1 C25 H25A 109.00 no
N1 C25 H25B 109.00 no
C26 C25 H25A 109.00 no
C26 C25 H25B 109.00 no
H25A C25 H25B 108.00 no
C26 C27 H27 120.00 no
C28 C27 H27 120.00 no
C27 C28 H28 120.00 no
C29 C28 H28 120.00 no
C28 C29 H29 120.00 no
C30 C29 H29 120.00 no
C29 C30 H30 120.00 no
C31 C30 H30 120.00 no
C26 C31 H31 120.00 no
C30 C31 H31 120.00 no
N1 C32 H32A 109.00 no
N1 C32 H32B 109.00 no
C33 C32 H32A 109.00 no
C33 C32 H32B 109.00 no
H32A C32 H32B 108.00 no
C32 C33 H33A 109.00 no
C32 C33 H33B 109.00 no
C34 C33 H33A 109.00 no
C34 C33 H33B 109.00 no
H33A C33 H33B 108.00 no
C33 C34 H34A 109.00 no
C33 C34 H34B 109.00 no
C33 C34 H34C 109.00 no
H34A C34 H34B 109.00 no
H34A C34 H34C 109.00 no
H34B C34 H34C 110.00 no

loop_
_geom_bond_atom_site_label_1
_geom_bond_atom_site_label_2
_geom_bond_distance
_geom_bond_publ_flag
N1 C1 1.4743(18) yes
N1 C25 1.459(2) yes
N1 C32 1.4634(19) yes
N2 C2 1.4731(18) yes
N2 C3 1.457(2) yes
N2 C10 1.466(2) yes
C1 C2 1.5436(18) no
C1 C19 1.525(2) no
C2 C13 1.526(2) no
C3 C4 1.520(2) no
C4 C5 1.392(2) no
C4 C9 1.385(2) no
C5 C6 1.388(2) no
C6 C7 1.380(3) no
C7 C8 1.378(3) no
C8 C9 1.388(2) no
C10 C11 1.509(3) no
C11 C12 1.512(4) no
C13 C14 1.393(2) no
C13 C18 1.396(2) no
C14 C15 1.391(3) no
C15 C16 1.370(3) no
C16 C17 1.387(3) no
C17 C18 1.386(2) no
C19 C20 1.398(2) no
C19 C24 1.390(2) no
C20 C21 1.378(2) no
C21 C22 1.381(3) no
C22 C23 1.381(3) no
C23 C24 1.389(3) no
C25 C26 1.519(2) no
C26 C27 1.385(2) no
C26 C31 1.387(2) no
C27 C28 1.390(3) no
C28 C29 1.374(3) no
C29 C30 1.381(3) no
C30 C31 1.386(3) no
C32 C33 1.511(2) no
C33 C34 1.508(3) no
C1 H1 0.9900 no
C2 H2 0.9900 no
C3 H3A 0.9800 no
C3 H3B 0.9800 no
C5 H5 0.9400 no
C6 H6 0.9400 no
C7 H7 0.9400 no
C8 H8 0.9400 no
C9 H9 0.9400 no
C10 H10A 0.9800 no
C10 H10B 0.9800 no
C11 H11A 0.9800 no
C11 H11B 0.9800 no
C12 H12A 0.9700 no
C12 H12B 0.9700 no
C12 H12C 0.9700 no
C14 H14 0.9400 no
C15 H15 0.9400 no
C16 H16 0.9400 no
C17 H17 0.9400 no
C18 H18 0.9400 no
C20 H20 0.9400 no
C21 H21 0.9400 no
C22 H22 0.9400 no
C23 H23 0.9400 no
C24 H24 0.9400 no
C25 H25A 0.9800 no
C25 H25B 0.9800 no
C27 H27 0.9400 no
C28 H28 0.9400 no
C29 H29 0.9400 no
C30 H30 0.9400 no
C31 H31 0.9400 no
C32 H32A 0.9800 no
C32 H32B 0.9800 no
C33 H33A 0.9800 no
C33 H33B 0.9800 no
C34 H34A 0.9700 no
C34 H34B 0.9700 no
C34 H34C 0.9700 no

loop_
_geom_contact_atom_site_label_1
_geom_contact_atom_site_label_2
_geom_contact_distance
_geom_contact_site_symmetry_2
_geom_contact_publ_flag
N1 C18 3.334(2) . no
N2 C20 3.270(2) . no
N1 H31 2.5800 . no
N2 H5 2.6800 . no
C3 C19 3.531(2) . no
C3 C30 3.508(3) 2_755 no
C3 C18 3.219(2) . no
C5 C10 3.513(2) . no
C10 C14 3.530(2) . no
C10 C5 3.513(2) . no
C13 C25 3.598(2) . no
C14 C10 3.530(2) . no
C18 C3 3.219(2) . no
C18 N1 3.334(2) . no
C19 C3 3.531(2) . no
C20 N2 3.270(2) . no
C20 C25 3.239(2) . no
C24 C32 3.536(2) . no
C25 C13 3.598(2) . no
C25 C20 3.239(2) . no
C30 C3 3.508(3) 2_745 no
C31 C32 3.475(2) . no
C32 C24 3.536(2) . no
C32 C31 3.475(2) . no
C1 H3B 2.6500 . no
C1 H33B 2.8400 . no
C1 H18 2.8700 . no
C2 H20 2.8500 . no
C2 H25A 2.6800 . no
C2 H11B 2.8600 . no
C3 H1 2.7700 . no
C3 H18 2.8900 . no
C4 H10B 2.5900 . no
C6 H25A 3.0000 2_655 no
C7 H22 2.9400 3_666 no
C7 H11B 3.0300 2_655 no
C8 H20 3.0200 2_655 no
C8 H11B 3.0700 2_655 no
C11 H2 2.7300 . no
C12 H15 3.0800 3_665 no
C13 H10A 2.7300 . no
C13 H3A 2.9500 . no
C13 H3B 3.0800 . no
C13 H31 3.0700 . no
C14 H10A 2.8500 . no
C14 H31 3.0300 . no
C16 H8 3.0100 2_745 no
C17 H32A 2.8000 2_755 no
C18 H3A 2.9100 . no
C18 H3B 2.9600 . no
C18 H1 2.7900 . no
C19 H25A 2.9900 . no
C19 H5 3.0500 . no
C19 H25B 2.9800 . no
C19 H32B 2.7700 . no
C20 H25A 2.8700 . no
C20 H2 2.8100 . no
C20 H25B 3.0300 . no
C21 H10B 3.0100 2_645 no
C24 H5 3.0100 . no
C24 H32B 2.8700 . no
C25 H2 2.7600 . no
C25 H20 2.9300 . no
C26 H32A 2.6700 . no
C27 H6 3.0500 2_645 no
C30 H3B 2.8900 2_745 no
C31 H23 3.0500 4_554 no
C33 H1 2.6900 . no
H1 C3 2.7700 . no
H1 C18 2.7900 . no
H1 C33 2.6900 . no
H1 H3B 2.0800 . no
H1 H18 2.3000 . no
H1 H24 2.3000 . no
H1 H33B 2.1400 . no
H2 C11 2.7300 . no
H2 C20 2.8100 . no
H2 C25 2.7600 . no
H2 H11B 2.1800 . no
H2 H14 2.2900 . no
H2 H20 2.3200 . no
H2 H25A 2.0900 . no
H3A C13 2.9500 . no
H3A C18 2.9100 . no
H3A H9 2.3800 . no
H3A H10B 2.4600 . no
H3B C1 2.6500 . no
H3B C13 3.0800 . no
H3B C18 2.9600 . no
H3B H1 2.0800 . no
H3B H18 2.3900 . no
H3B C30 2.8900 2_755 no
H5 N2 2.6800 . no
H5 C19 3.0500 . no
H5 C24 3.0100 . no
H6 C27 3.0500 2_655 no
H7 H11B 2.5900 2_655 no
H7 H22 2.3700 3_666 no
H8 C16 3.0100 2_755 no
H9 H3A 2.3800 . no
H10A C13 2.7300 . no
H10A C14 2.8500 . no
H10A H12B 2.5200 . no
H10B C4 2.5900 . no
H10B H3A 2.4600 . no
H10B H12A 2.5500 . no
H10B C21 3.0100 2_655 no
H11B C2 2.8600 . no
H11B H2 2.1800 . no
H11B C7 3.0300 2_645 no
H11B C8 3.0700 2_645 no
H11B H7 2.5900 2_645 no
H12A H10B 2.5500 . no
H12B H10A 2.5200 . no
H14 H2 2.2900 . no
H15 C12 3.0800 3_665 no
H16 H34B 2.4700 4_554 no
H18 C1 2.8700 . no
H18 C3 2.8900 . no
H18 H1 2.3000 . no
H18 H3B 2.3900 . no
H20 C2 2.8500 . no
H20 C25 2.9300 . no
H20 H2 2.3200 . no
H20 H25A 2.3200 . no
H20 C8 3.0200 2_645 no
H22 H28 2.5900 2_655 no
H22 C7 2.9400 3_666 no
H22 H7 2.3700 3_666 no
H23 C31 3.0500 4_555 no
H24 H1 2.3000 . no
H25A C2 2.6800 . no
H25A C19 2.9900 . no
H25A C20 2.8700 . no
H25A H2 2.0900 . no
H25A H20 2.3200 . no
H25A C6 3.0000 2_645 no
H25B C19 2.9800 . no
H25B C20 3.0300 . no
H25B H27 2.4200 . no
H25B H32A 2.4300 . no
H25B H32B 2.5600 . no
H27 H25B 2.4200 . no
H28 H22 2.5900 2_645 no
H29 H30 2.6000 3_755 no
H30 H29 2.6000 3_755 no
H31 N1 2.5800 . no
H31 C13 3.0700 . no
H31 C14 3.0300 . no
H32A C26 2.6700 . no
H32A H25B 2.4300 . no
H32A H34A 2.4500 . no
H32A C17 2.8000 2_745 no
H32B C19 2.7700 . no
H32B C24 2.8700 . no
H32B H25B 2.5600 . no
H32B H34B 2.5900 . no
H33B C1 2.8400 . no
H33B H1 2.1400 . no
H34A H32A 2.4500 . no
H34B H32B 2.5900 . no
H34B H16 2.4700 4_555 no

loop_
_geom_torsion_atom_site_label_1
_geom_torsion_atom_site_label_2
_geom_torsion_atom_site_label_3
_geom_torsion_atom_site_label_4
_geom_torsion
_geom_torsion_publ_flag
C25 N1 C1 C2 -70.85(15) no
C32 N1 C1 C2 159.14(12) no
C25 N1 C1 C19 57.71(15) no
C32 N1 C1 C19 -72.30(15) no
C25 N1 C32 C33 155.05(13) no
C1 N1 C25 C26 152.90(12) no
C32 N1 C25 C26 -75.95(15) no
C1 N1 C32 C33 -72.79(16) no
C10 N2 C2 C13 70.48(15) no
C3 N2 C2 C1 68.33(15) no
C10 N2 C3 C4 71.21(16) no
C3 N2 C10 C11 -151.34(15) no
C2 N2 C3 C4 -157.34(12) no
C10 N2 C2 C1 -161.25(12) no
C3 N2 C2 C13 -59.94(15) no
C2 N2 C10 C11 76.24(18) no
N1 C1 C19 C24 100.37(16) no
C2 C1 C19 C20 47.59(18) no
N1 C1 C19 C20 -79.95(17) no
C19 C1 C2 C13 178.62(11) no
N1 C1 C2 C13 -51.08(15) no
C2 C1 C19 C24 -132.09(14) no
N1 C1 C2 N2 178.90(11) no
C19 C1 C2 N2 48.60(15) no
N2 C2 C13 C14 -101.53(16) no
C1 C2 C13 C18 -50.15(18) no
N2 C2 C13 C18 77.54(17) no
C1 C2 C13 C14 130.78(14) no
N2 C3 C4 C5 43.70(19) no
N2 C3 C4 C9 -138.78(15) no
C3 C4 C5 C6 177.52(15) no
C9 C4 C5 C6 0.0(2) no
C3 C4 C9 C8 -177.61(15) no
C5 C4 C9 C8 -0.1(2) no
C4 C5 C6 C7 0.3(3) no
C5 C6 C7 C8 -0.5(3) no
C6 C7 C8 C9 0.4(3) no
C7 C8 C9 C4 -0.1(3) no
N2 C10 C11 C12 177.04(17) no
C2 C13 C14 C15 178.99(16) no
C14 C13 C18 C17 0.0(2) no
C2 C13 C18 C17 -179.12(14) no
C18 C13 C14 C15 -0.1(2) no
C13 C14 C15 C16 -0.1(3) no
C14 C15 C16 C17 0.4(3) no
C15 C16 C17 C18 -0.6(3) no
C16 C17 C18 C13 0.4(3) no
C1 C19 C20 C21 -178.74(15) no
C20 C19 C24 C23 -0.8(2) no
C24 C19 C20 C21 0.9(2) no
C1 C19 C24 C23 178.87(16) no
C19 C20 C21 C22 -0.4(3) no
C20 C21 C22 C23 -0.4(3) no
C21 C22 C23 C24 0.5(3) no
C22 C23 C24 C19 0.1(3) no
N1 C25 C26 C27 150.88(14) no
N1 C25 C26 C31 -33.3(2) no
C25 C26 C27 C28 175.02(17) no
C27 C26 C31 C30 0.6(2) no
C31 C26 C27 C28 -0.9(3) no
C25 C26 C31 C30 -175.27(16) no
C26 C27 C28 C29 0.1(3) no
C27 C28 C29 C30 0.9(3) no
C28 C29 C30 C31 -1.2(3) no
C29 C30 C31 C26 0.4(3) no
N1 C32 C33 C34 -177.56(14) no
